data_4344759
loop_
_publ_author_name
'Wilting, Alexander'
'K\"ugler, Merle'
'Siewert, Inke'

_publ_section_title
;
 Copper Complexes with NH-Imidazolyl and NH-Pyrazolyl Units and
 Determination of Their Bond Dissociation Gibbs Energies.
;
_journal_issue 3
_journal_name_full 'Inorganic chemistry'
_journal_page_first 1061
_journal_page_last 1068
_journal_paper_doi 10.1021/acs.inorgchem.5b02084
_journal_volume 55
_journal_year 2016
_chemical_formula_moiety 'C28 H27 Br3 Cu2 N6 O, 2.5(C3 H7 N O)'
_chemical_formula_sum 'C35.5 H44.5 Br3 Cu2 N8.5 O3.5'
_chemical_formula_weight 1013.10
_chemical_name_systematic
;
 ?
;
_space_group_crystal_system triclinic
_space_group_IT_number 2
_space_group_name_Hall '-P 1'
_space_group_name_H-M_alt 'P -1'
_symmetry_space_group_name_Hall '-P 1'
_symmetry_space_group_name_H-M 'P -1'
_atom_sites_solution_hydrogens geom
_audit_creation_method SHELXL-2013
_cell_angle_alpha 82.158(3)
_cell_angle_beta 84.692(3)
_cell_angle_gamma 71.183(3)
_cell_formula_units_Z 2
_cell_length_a 9.7087(4)
_cell_length_b 13.8549(6)
_cell_length_c 17.1249(7)
_cell_measurement_reflns_used 47244
_cell_measurement_temperature 133(2)
_cell_measurement_theta_max 25.976
_cell_measurement_theta_min 1.563
_cell_volume 2157.13(16)
_computing_cell_refinement 'X-AREA (Stoe & Cie, 2002)'
_computing_data_collection 'X-AREA (Stoe & Cie, 2002)'
_computing_data_reduction 'X-AREA (Stoe & Cie, 2002)'
_computing_molecular_graphics 'DIAMOND (Brandenburg, 2012)'
_computing_publication_material 'SHELXL-2013 (Sheldrick, 2013)'
_computing_structure_refinement 'SHELXL-2013 (Sheldrick, 2013)'
_computing_structure_solution 'SHELXS-2013 (Sheldrick, 2013)'
_diffrn_ambient_temperature 133(2)
_diffrn_measured_fraction_theta_full 0.999
_diffrn_measured_fraction_theta_max 0.970
_diffrn_measurement_device_type 'Stoe IPDS II'
_diffrn_measurement_method \w
_diffrn_radiation_type MoK\a
_diffrn_radiation_wavelength 0.71073
_diffrn_reflns_av_unetI/netI 0.0620
_diffrn_reflns_laue_measured_fraction_full 0.999
_diffrn_reflns_laue_measured_fraction_max 0.970
_diffrn_reflns_limit_h_max 11
_diffrn_reflns_limit_h_min -11
_diffrn_reflns_limit_k_max 16
_diffrn_reflns_limit_k_min -16
_diffrn_reflns_limit_l_max 21
_diffrn_reflns_limit_l_min -21
_diffrn_reflns_number 47244
_diffrn_reflns_point_group_measured_fraction_full 0.999
_diffrn_reflns_point_group_measured_fraction_max 0.970
_diffrn_reflns_theta_full 25.242
_diffrn_reflns_theta_max 25.976
_diffrn_reflns_theta_min 1.563
_diffrn_source 'fine-focus sealed tube'
_exptl_absorpt_coefficient_mu 3.808
_exptl_absorpt_correction_T_max 0.6981
_exptl_absorpt_correction_T_min 0.4768
_exptl_absorpt_correction_type numerical
_exptl_absorpt_process_details 'X-RED (Stoe & Cie, 2002)'
_exptl_crystal_colour 'dark brown'
_exptl_crystal_density_diffrn 1.560
_exptl_crystal_description block
_exptl_crystal_F_000 1016
_exptl_crystal_size_max 0.300
_exptl_crystal_size_mid 0.240
_exptl_crystal_size_min 0.080
_refine_diff_density_max 1.372
_refine_diff_density_min -1.803
_refine_diff_density_rms 0.181
_refine_ls_extinction_method none
_refine_ls_goodness_of_fit_ref 0.983
_refine_ls_hydrogen_treatment constr
_refine_ls_matrix_type full
_refine_ls_number_parameters 492
_refine_ls_number_reflns 47244
_refine_ls_number_restraints 80
_refine_ls_restrained_S_all 0.984
_refine_ls_R_factor_all 0.1177
_refine_ls_R_factor_gt 0.0875
_refine_ls_shift/su_max 0.000
_refine_ls_shift/su_mean 0.000
_refine_ls_structure_factor_coef Fsqd
_refine_ls_weighting_details 'w=1/[\s^2^(Fo^2^)+(0.1714P)^2^] where P=(Fo^2^+2Fc^2^)/3'
_refine_ls_weighting_scheme calc
_refine_ls_wR_factor_gt 0.2227
_refine_ls_wR_factor_ref 0.2441
_reflns_Friedel_coverage 0.000
_reflns_number_gt 32213
_reflns_number_total 47244
_reflns_threshold_expression 'I > 2\s(I)'
_cod_data_source_file ic5b02084_si_002.cif
_cod_data_source_block mk422a
_cod_original_formula_sum 'C35.50 H44.50 Br3 Cu2 N8.50 O3.50'
_cod_database_code 4344759
_shelx_space_group_comment
;
The symmetry employed for this shelxl refinement is uniquely defined
by the following loop, which should always be used as a source of
symmetry information in preference to the above space-group names.
They are only intended as comments.
;
_shelx_estimated_absorpt_t_min 0.395
_shelx_estimated_absorpt_t_max 0.750
_shelxl_version_number 2013-4

loop_
_space_group_symop_operation_xyz
'x, y, z'
'-x, -y, -z'

loop_
_atom_site_label
_atom_site_type_symbol
_atom_site_fract_x
_atom_site_fract_y
_atom_site_fract_z
_atom_site_U_iso_or_equiv
_atom_site_adp_type
_atom_site_occupancy
_atom_site_site_symmetry_order
_atom_site_calc_flag
_atom_site_refinement_flags_posn
_atom_site_refinement_flags_adp
_atom_site_refinement_flags_occupancy
_atom_site_disorder_assembly
_atom_site_disorder_group
Cu1 Cu 0.72319(11) 0.62265(10) 0.85109(7) 0.0294(3) Uani 1 1 d . . . . .
Cu2 Cu 0.85507(11) 0.48424(8) 0.71055(6) 0.0234(3) Uani 1 1 d . . . . .
Br1 Br 0.89414(11) 0.71252(9) 0.80615(7) 0.0427(3) Uani 1 1 d . . . . .
Br2 Br 0.70610(10) 0.38319(8) 0.66095(6) 0.0307(3) Uani 1 1 d . . . . .
Br3 Br 0.89016(10) 0.41543(8) 0.84966(6) 0.0350(3) Uani 1 1 d . . . . .
O1 O 0.6917(7) 0.5934(5) 0.7489(4) 0.0283(14) Uani 1 1 d . . . . .
N1 N 0.5083(8) 0.6452(6) 0.8783(5) 0.0260(17) Uani 1 1 d . . . . .
N2 N 0.7273(8) 0.6181(7) 0.9645(5) 0.0323(19) Uani 1 1 d . . . . .
N3 N 0.6116(9) 0.6170(7) 1.0819(5) 0.0345(19) Uani 1 1 d . . . . .
N4 N 0.8637(7) 0.5849(6) 0.6140(4) 0.0211(15) Uani 1 1 d . . . . .
N5 N 1.0607(8) 0.4216(6) 0.6774(5) 0.0246(16) Uani 1 1 d . . . . .
N6 N 1.2529(8) 0.4449(6) 0.6085(5) 0.0240(16) Uani 1 1 d . . . . .
C1 C 0.5807(9) 0.6508(7) 0.7051(5) 0.0236(18) Uani 1 1 d . . . . .
C2 C 0.4387(9) 0.6807(7) 0.7414(6) 0.0249(19) Uani 1 1 d . . . . .
C3 C 0.3220(9) 0.7410(7) 0.6955(6) 0.026(2) Uani 1 1 d . . . . .
H3 H 0.2268 0.7605 0.7201 0.031 Uiso 1 1 calc R U . . .
C4 C 0.3397(9) 0.7733(7) 0.6161(6) 0.0246(19) Uani 1 1 d . . . . .
C5 C 0.4807(9) 0.7411(7) 0.5814(6) 0.0247(19) Uani 1 1 d . . . . .
H5 H 0.4947 0.7600 0.5265 0.030 Uiso 1 1 calc R U . . .
C6 C 0.6029(9) 0.6819(7) 0.6241(5) 0.0221(18) Uani 1 1 d . . . . .
C7 C 0.2137(9) 0.8498(7) 0.5696(6) 0.027(2) Uani 1 1 d . . . . .
C8 C 0.2282(13) 0.9575(8) 0.5700(8) 0.041(3) Uani 1 1 d . . . . .
H8A H 0.3238 0.9583 0.5465 0.062 Uiso 1 1 calc R U . . .
H8B H 0.2184 0.9742 0.6244 0.062 Uiso 1 1 calc R U . . .
H8C H 0.1516 1.0084 0.5393 0.062 Uiso 1 1 calc R U . . .
C9 C 0.2211(10) 0.8261(8) 0.4844(6) 0.032(2) Uani 1 1 d . . . . .
H9A H 0.2156 0.7568 0.4841 0.048 Uiso 1 1 calc R U . . .
H9B H 0.3130 0.8305 0.4578 0.048 Uiso 1 1 calc R U . . .
H9C H 0.1393 0.8760 0.4566 0.048 Uiso 1 1 calc R U . . .
C10 C 0.0662(10) 0.8487(9) 0.6094(7) 0.039(3) Uani 1 1 d . . . . .
H10A H -0.0119 0.8893 0.5748 0.059 Uiso 1 1 calc R U . . .
H10B H 0.0521 0.8781 0.6596 0.059 Uiso 1 1 calc R U . . .
H10C H 0.0640 0.7778 0.6194 0.059 Uiso 1 1 calc R U . . .
C11 C 0.4066(9) 0.6563(8) 0.8253(6) 0.029(2) Uani 1 1 d . . . . .
C12 C 0.2687(10) 0.6497(8) 0.8540(6) 0.035(2) Uani 1 1 d . . . . .
H12 H 0.1980 0.6529 0.8181 0.042 Uiso 1 1 calc R U . . .
C13 C 0.2372(11) 0.6386(9) 0.9332(7) 0.041(3) Uani 1 1 d . . . . .
H13 H 0.1433 0.6355 0.9520 0.049 Uiso 1 1 calc R U . . .
C14 C 0.3393(11) 0.6317(9) 0.9871(6) 0.038(2) Uani 1 1 d . . . . .
H14 H 0.3169 0.6254 1.0424 0.045 Uiso 1 1 calc R U . . .
C15 C 0.4744(10) 0.6344(8) 0.9567(6) 0.029(2) Uani 1 1 d . . . . .
C16 C 0.5992(10) 0.6243(8) 1.0030(6) 0.031(2) Uani 1 1 d . . . . .
C17 C 0.8247(11) 0.6061(9) 1.0208(6) 0.038(2) Uani 1 1 d . . . . .
H17 H 0.9250 0.5996 1.0108 0.046 Uiso 1 1 calc R U . . .
C18 C 0.7555(11) 0.6049(9) 1.0929(7) 0.038(2) Uani 1 1 d . . . . .
H18 H 0.7980 0.5973 1.1421 0.046 Uiso 1 1 calc R U . . .
C19 C 0.4998(12) 0.6225(10) 1.1456(6) 0.041(3) Uani 1 1 d . . . . .
H19A H 0.4228 0.6887 1.1382 0.062 Uiso 1 1 calc R U . . .
H19B H 0.5433 0.6155 1.1963 0.062 Uiso 1 1 calc R U . . .
H19C H 0.4582 0.5668 1.1451 0.062 Uiso 1 1 calc R U . . .
C20 C 0.7492(9) 0.6634(7) 0.5835(5) 0.0230(18) Uani 1 1 d . . . . .
C21 C 0.7725(10) 0.7261(7) 0.5163(6) 0.0256(19) Uani 1 1 d . . . . .
H21 H 0.6939 0.7825 0.4961 0.031 Uiso 1 1 calc R U . . .
C22 C 0.9097(10) 0.7067(7) 0.4787(6) 0.0255(19) Uani 1 1 d . . . . .
H22 H 0.9244 0.7478 0.4315 0.031 Uiso 1 1 calc R U . . .
C23 C 1.0253(9) 0.6271(7) 0.5101(6) 0.0246(19) Uani 1 1 d . . . . .
H23 H 1.1203 0.6131 0.4854 0.030 Uiso 1 1 calc R U . . .
C24 C 0.9988(9) 0.5682(7) 0.5787(5) 0.0219(18) Uani 1 1 d . . . . .
C25 C 1.1058(9) 0.4812(7) 0.6194(5) 0.0214(18) Uani 1 1 d . . . . .
C26 C 1.1812(10) 0.3455(7) 0.7048(6) 0.0260(19) Uani 1 1 d . . . . .
H26 H 1.1817 0.2923 0.7463 0.031 Uiso 1 1 calc R U . . .
C27 C 1.3002(9) 0.3593(7) 0.6623(6) 0.0261(19) Uani 1 1 d . . . . .
H27 H 1.3984 0.3174 0.6686 0.031 Uiso 1 1 calc R U . . .
C28 C 1.3494(10) 0.4886(8) 0.5549(6) 0.031(2) Uani 1 1 d . . . . .
H28A H 1.3318 0.4844 0.5002 0.047 Uiso 1 1 calc R U . . .
H28B H 1.4511 0.4500 0.5657 0.047 Uiso 1 1 calc R U . . .
H28C H 1.3299 0.5605 0.5630 0.047 Uiso 1 1 calc R U . . .
O11 O 0.5300(9) 0.8730(6) 0.4011(5) 0.050(2) Uani 1 1 d D . . . .
C31 C 0.5539(12) 0.9186(8) 0.3373(7) 0.039(2) Uani 1 1 d D . . . .
H31 H 0.6340 0.8844 0.3044 0.047 Uiso 1 1 calc R U . . .
N11 N 0.4730(9) 1.0140(6) 0.3116(5) 0.034(2) Uani 1 1 d D . . . .
C32 C 0.5111(16) 1.0655(10) 0.2377(8) 0.057(3) Uani 1 1 d D . . . .
H32A H 0.4405 1.1343 0.2288 0.086 Uiso 1 1 calc R U . . .
H32B H 0.5100 1.0261 0.1946 0.086 Uiso 1 1 calc R U . . .
H32C H 0.6088 1.0711 0.2397 0.086 Uiso 1 1 calc R U . . .
C33 C 0.3553(14) 1.0701(9) 0.3604(8) 0.051(3) Uani 1 1 d D . . . .
H33A H 0.3084 1.1380 0.3327 0.077 Uiso 1 1 calc R U . . .
H33B H 0.3926 1.0778 0.4097 0.077 Uiso 1 1 calc R U . . .
H33C H 0.2841 1.0329 0.3724 0.077 Uiso 1 1 calc R U . . .
O12 O 0.708(3) 0.8390(16) 0.1559(13) 0.075(6) Uiso 0.5 1 d D . P A -1
C41 C 0.634(3) 0.8537(19) 0.0977(14) 0.052(6) Uiso 0.5 1 d D . P A -1
H41 H 0.5329 0.8610 0.1037 0.062 Uiso 0.5 1 calc R U P A -1
N12 N 0.701(2) 0.8589(15) 0.0268(11) 0.046(5) Uiso 0.5 1 d D . P A -1
C43 C 0.621(3) 0.8868(19) -0.0431(15) 0.051(6) Uiso 0.5 1 d D . P A -1
H43A H 0.6890 0.8862 -0.0893 0.077 Uiso 0.5 1 calc R U P A -1
H43B H 0.5511 0.9557 -0.0418 0.077 Uiso 0.5 1 calc R U P A -1
H43C H 0.5692 0.8376 -0.0462 0.077 Uiso 0.5 1 calc R U P A -1
C42 C 0.861(3) 0.842(3) 0.014(2) 0.079(9) Uiso 0.5 1 d D . P A -1
H42A H 0.8859 0.8488 -0.0429 0.119 Uiso 0.5 1 calc R U P A -1
H42B H 0.9139 0.7724 0.0371 0.119 Uiso 0.5 1 calc R U P A -1
H42C H 0.8869 0.8924 0.0388 0.119 Uiso 0.5 1 calc R U P A -1
O13 O 1.308(3) 0.856(2) 0.0433(18) 0.036(6) Uiso 0.25 1 d D . P B -2
C51 C 1.185(3) 0.853(3) 0.0409(19) 0.026(8) Uiso 0.25 1 d D . P B -2
H51 H 1.1414 0.8311 0.0891 0.031 Uiso 0.25 1 calc R U P B -2
N13 N 1.103(3) 0.877(2) -0.0229(16) 0.026(6) Uiso 0.25 1 d D . P B -2
C52 C 0.955(4) 0.878(4) -0.017(3) 0.046(11) Uiso 0.25 1 d D . P B -2
H52A H 0.9147 0.8977 -0.0694 0.069 Uiso 0.25 1 calc R U P B -2
H52B H 0.8981 0.9282 0.0186 0.069 Uiso 0.25 1 calc R U P B -2
H52C H 0.9500 0.8099 0.0037 0.069 Uiso 0.25 1 calc R U P B -2
C53 C 1.164(4) 0.903(3) -0.100(2) 0.036(9) Uiso 0.25 1 d D . P B -2
H53A H 1.0899 0.9188 -0.1387 0.054 Uiso 0.25 1 calc R U P B -2
H53B H 1.2477 0.8455 -0.1137 0.054 Uiso 0.25 1 calc R U P B -2
H53C H 1.1950 0.9637 -0.0984 0.054 Uiso 0.25 1 calc R U P B -2
O14 O 0.871(3) 0.880(2) 0.220(2) 0.114(10) Uiso 0.5 1 d D . P C -3
C61 C 0.997(3) 0.8632(18) 0.2421(17) 0.044(6) Uiso 0.5 1 d D . P C -3
H61 H 1.0459 0.7996 0.2712 0.052 Uiso 0.5 1 calc R U P C -3
N14 N 1.063(2) 0.9360(15) 0.2242(13) 0.050(5) Uiso 0.5 1 d D . P C -3
C62 C 0.984(4) 1.036(2) 0.185(2) 0.072(8) Uiso 0.5 1 d D . P C -3
H62A H 1.0473 1.0792 0.1768 0.108 Uiso 0.5 1 calc R U P C -3
H62B H 0.8976 1.0678 0.2179 0.108 Uiso 0.5 1 calc R U P C -3
H62C H 0.9542 1.0272 0.1339 0.108 Uiso 0.5 1 calc R U P C -3
C63 C 1.207(3) 0.928(3) 0.241(2) 0.070(11) Uiso 0.5 1 d D . P C -3
H63A H 1.2261 0.9924 0.2214 0.105 Uiso 0.5 1 calc R U P C -3
H63B H 1.2763 0.8719 0.2141 0.105 Uiso 0.5 1 calc R U P C -3
H63C H 1.2184 0.9132 0.2977 0.105 Uiso 0.5 1 calc R U P C -3
O15 O 1.251(4) 0.852(3) 0.089(2) 0.057(9) Uiso 0.25 1 d D . P D -4
C71 C 1.157(5) 0.846(3) 0.139(2) 0.042(10) Uiso 0.25 1 d D . P D -4
H71 H 1.0933 0.8111 0.1263 0.050 Uiso 0.25 1 calc R U P D -4
N15 N 1.129(3) 0.881(2) 0.2097(15) 0.021(6) Uiso 0.25 1 d D . P D -4
C72 C 1.246(5) 0.896(4) 0.245(3) 0.037(11) Uiso 0.25 1 d D . P D -4
H72A H 1.2118 0.9212 0.2960 0.056 Uiso 0.25 1 calc R U P D -4
H72B H 1.2817 0.9458 0.2103 0.056 Uiso 0.25 1 calc R U P D -4
H72C H 1.3244 0.8303 0.2522 0.056 Uiso 0.25 1 calc R U P D -4
C73 C 1.016(4) 0.870(3) 0.269(2) 0.026(9) Uiso 0.25 1 d D . P D -4
H73A H 1.0225 0.9029 0.3153 0.039 Uiso 0.25 1 calc R U P D -4
H73B H 1.0289 0.7972 0.2850 0.039 Uiso 0.25 1 calc R U P D -4
H73C H 0.9199 0.9032 0.2473 0.039 Uiso 0.25 1 calc R U P D -4

loop_
_atom_site_aniso_label
_atom_site_aniso_U_11
_atom_site_aniso_U_22
_atom_site_aniso_U_33
_atom_site_aniso_U_23
_atom_site_aniso_U_13
_atom_site_aniso_U_12
Cu1 0.0106(5) 0.0586(8) 0.0193(6) -0.0002(5) 0.0003(4) -0.0130(5)
Cu2 0.0086(5) 0.0388(6) 0.0202(6) 0.0027(4) 0.0003(4) -0.0065(4)
Br1 0.0205(5) 0.0694(7) 0.0407(7) 0.0072(5) -0.0015(4) -0.0229(5)
Br2 0.0184(4) 0.0503(6) 0.0269(5) -0.0021(4) 0.0000(3) -0.0167(4)
Br3 0.0161(4) 0.0592(6) 0.0238(5) 0.0051(4) -0.0004(3) -0.0080(4)
O1 0.013(3) 0.048(4) 0.020(3) 0.004(3) -0.003(2) -0.006(3)
N1 0.011(3) 0.043(4) 0.023(4) -0.001(3) 0.000(3) -0.009(3)
N2 0.014(4) 0.060(5) 0.025(5) -0.004(4) 0.000(3) -0.015(3)
N3 0.017(4) 0.062(6) 0.023(5) -0.005(4) -0.001(3) -0.012(4)
N4 0.011(3) 0.033(4) 0.018(4) -0.002(3) -0.003(3) -0.006(3)
N5 0.015(4) 0.037(4) 0.021(4) -0.003(3) 0.000(3) -0.008(3)
N6 0.007(3) 0.040(4) 0.024(4) -0.003(3) 0.002(3) -0.008(3)
C1 0.013(4) 0.037(5) 0.019(5) 0.001(4) -0.003(3) -0.006(3)
C2 0.009(4) 0.035(5) 0.027(5) 0.000(4) -0.002(3) -0.004(3)
C3 0.011(4) 0.041(5) 0.027(5) -0.001(4) -0.006(4) -0.009(4)
C4 0.010(4) 0.038(5) 0.025(5) -0.003(4) -0.002(3) -0.005(3)
C5 0.012(4) 0.036(5) 0.023(5) 0.002(4) -0.005(3) -0.004(3)
C6 0.007(4) 0.034(5) 0.024(5) -0.002(4) -0.003(3) -0.005(3)
C7 0.009(4) 0.041(5) 0.028(5) 0.000(4) -0.003(4) -0.004(4)
C8 0.034(6) 0.036(6) 0.051(7) -0.003(5) -0.018(5) -0.003(4)
C9 0.017(4) 0.050(6) 0.029(6) -0.003(4) -0.006(4) -0.008(4)
C10 0.012(4) 0.064(7) 0.033(6) 0.000(5) -0.002(4) -0.003(4)
C11 0.009(4) 0.046(6) 0.028(5) 0.000(4) -0.003(3) -0.005(4)
C12 0.013(4) 0.061(7) 0.029(6) 0.004(5) -0.002(4) -0.014(4)
C13 0.013(4) 0.069(7) 0.040(7) 0.002(5) 0.005(4) -0.015(4)
C14 0.017(5) 0.071(7) 0.024(5) -0.001(5) 0.006(4) -0.015(5)
C15 0.012(4) 0.052(6) 0.022(5) -0.001(4) -0.001(3) -0.007(4)
C16 0.018(4) 0.058(6) 0.018(5) -0.003(4) 0.003(4) -0.017(4)
C17 0.020(5) 0.075(8) 0.024(5) -0.001(5) -0.004(4) -0.021(5)
C18 0.024(5) 0.063(7) 0.031(6) -0.006(5) -0.004(4) -0.017(5)
C19 0.025(5) 0.077(8) 0.023(6) -0.007(5) 0.005(4) -0.019(5)
C20 0.015(4) 0.033(5) 0.021(5) -0.003(4) 0.000(3) -0.008(3)
C21 0.017(4) 0.033(5) 0.026(5) 0.000(4) -0.003(4) -0.007(3)
C22 0.017(4) 0.038(5) 0.021(5) 0.001(4) 0.001(3) -0.011(4)
C23 0.013(4) 0.034(5) 0.028(5) -0.004(4) 0.001(3) -0.009(3)
C24 0.013(4) 0.034(5) 0.021(5) -0.004(4) 0.000(3) -0.010(3)
C25 0.009(4) 0.032(5) 0.023(5) -0.004(4) -0.001(3) -0.006(3)
C26 0.016(4) 0.031(5) 0.027(5) 0.000(4) -0.001(4) -0.004(3)
C27 0.009(4) 0.037(5) 0.028(5) -0.002(4) 0.000(3) -0.004(3)
C28 0.011(4) 0.050(6) 0.031(6) 0.002(4) 0.004(4) -0.012(4)
O11 0.032(4) 0.057(5) 0.048(5) 0.015(4) -0.004(4) -0.006(4)
C31 0.026(5) 0.043(6) 0.044(7) 0.004(5) 0.000(5) -0.008(4)
N11 0.027(4) 0.033(4) 0.041(6) -0.001(4) -0.005(4) -0.009(3)
C32 0.055(8) 0.052(7) 0.057(9) 0.011(6) 0.006(7) -0.016(6)
C33 0.038(7) 0.041(6) 0.065(9) -0.008(6) 0.010(6) -0.002(5)

loop_
_atom_type_symbol
_atom_type_description
_atom_type_scat_dispersion_real
_atom_type_scat_dispersion_imag
_atom_type_scat_source
C C 0.0033 0.0016 'International Tables Vol C Tables 4.2.6.8 and 6.1.1.4'
H H 0.0000 0.0000 'International Tables Vol C Tables 4.2.6.8 and 6.1.1.4'
N N 0.0061 0.0033 'International Tables Vol C Tables 4.2.6.8 and 6.1.1.4'
O O 0.0106 0.0060 'International Tables Vol C Tables 4.2.6.8 and 6.1.1.4'
Cu Cu 0.3201 1.2651 'International Tables Vol C Tables 4.2.6.8 and 6.1.1.4'
Br Br -0.2901 2.4595 'International Tables Vol C Tables 4.2.6.8 and 6.1.1.4'

loop_
_geom_angle_atom_site_label_1
_geom_angle_atom_site_label_2
_geom_angle_atom_site_label_3
_geom_angle
O1 Cu1 N2 161.8(3)
O1 Cu1 N1 87.6(3)
N2 Cu1 N1 81.9(3)
O1 Cu1 Br1 96.3(2)
N2 Cu1 Br1 101.1(2)
N1 Cu1 Br1 142.2(2)
O1 Cu1 Br3 77.1(2)
N2 Cu1 Br3 93.6(3)
N1 Cu1 Br3 113.9(2)
Br1 Cu1 Br3 103.54(5)
O1 Cu2 N5 153.8(3)
O1 Cu2 N4 86.4(3)
N5 Cu2 N4 82.1(3)
O1 Cu2 Br3 86.21(19)
N5 Cu2 Br3 94.0(2)
N4 Cu2 Br3 154.2(2)
O1 Cu2 Br2 97.3(2)
N5 Cu2 Br2 107.9(2)
N4 Cu2 Br2 100.9(2)
Br3 Cu2 Br2 104.49(5)
Cu2 Br3 Cu1 74.48(4)
C1 O1 Cu1 123.8(6)
C1 O1 Cu2 123.9(6)
Cu1 O1 Cu2 111.7(3)
C15 N1 C11 120.5(8)
C15 N1 Cu1 113.9(6)
C11 N1 Cu1 125.1(6)
C16 N2 C17 106.4(8)
C16 N2 Cu1 113.9(6)
C17 N2 Cu1 139.6(7)
C16 N3 C18 106.5(8)
C16 N3 C19 129.3(8)
C18 N3 C19 124.2(9)
C24 N4 C20 120.1(8)
C24 N4 Cu2 113.6(6)
C20 N4 Cu2 126.3(6)
C25 N5 C26 107.6(8)
C25 N5 Cu2 111.8(6)
C26 N5 Cu2 139.0(7)
C25 N6 C27 106.9(7)
C25 N6 C28 128.7(8)
C27 N6 C28 124.3(7)
O1 C1 C2 118.8(8)
O1 C1 C6 121.4(8)
C2 C1 C6 119.8(8)
C3 C2 C1 118.9(9)
C3 C2 C11 117.5(8)
C1 C2 C11 123.6(8)
C4 C3 C2 122.9(9)
C3 C4 C5 117.1(8)
C3 C4 C7 121.8(8)
C5 C4 C7 120.8(9)
C4 C5 C6 123.0(9)
C5 C6 C1 118.3(8)
C5 C6 C20 118.2(9)
C1 C6 C20 123.3(8)
C9 C7 C10 109.2(8)
C9 C7 C4 111.6(8)
C10 C7 C4 110.8(8)
C9 C7 C8 109.4(9)
C10 C7 C8 108.9(9)
C4 C7 C8 106.9(8)
N1 C11 C12 118.4(9)
N1 C11 C2 119.9(8)
C12 C11 C2 121.6(8)
C13 C12 C11 119.9(9)
C12 C13 C14 121.4(9)
C15 C14 C13 116.8(10)
N1 C15 C14 122.8(9)
N1 C15 C16 111.5(8)
C14 C15 C16 125.7(10)
N2 C16 N3 110.6(8)
N2 C16 C15 118.2(9)
N3 C16 C15 131.2(9)
C18 C17 N2 109.2(9)
C17 C18 N3 107.3(9)
N4 C20 C21 119.5(8)
N4 C20 C6 119.2(8)
C21 C20 C6 121.2(8)
C22 C21 C20 120.3(9)
C23 C22 C21 119.7(9)
C22 C23 C24 118.3(8)
N4 C24 C23 122.0(8)
N4 C24 C25 112.0(8)
C23 C24 C25 126.0(8)
N5 C25 N6 109.7(8)
N5 C25 C24 119.3(7)
N6 C25 C24 131.0(8)
C27 C26 N5 108.0(9)
C26 C27 N6 107.8(8)
O11 C31 N11 123.5(11)
C31 N11 C33 120.2(10)
C31 N11 C32 120.9(10)
C33 N11 C32 118.6(10)
O12 C41 N12 118(2)
C41 N12 C43 121(2)
C41 N12 C42 124(2)
C43 N12 C42 115(2)
O13 C51 N13 127(3)
C51 N13 C52 122(3)
C51 N13 C53 120(3)
C52 N13 C53 118(3)
O14 C61 N14 119(3)
C61 N14 C63 127(2)
C61 N14 C62 120(2)
C63 N14 C62 113(2)
O15 C71 N15 129(4)
C71 N15 C72 117(3)
C71 N15 C73 128(3)
C72 N15 C73 111(3)

loop_
_geom_bond_atom_site_label_1
_geom_bond_atom_site_label_2
_geom_bond_distance
Cu1 O1 1.921(7)
Cu1 N2 1.938(8)
Cu1 N1 2.027(7)
Cu1 Br1 2.3943(15)
Cu1 Br3 2.8072(16)
Cu2 O1 1.941(6)
Cu2 N5 1.966(7)
Cu2 N4 2.027(8)
Cu2 Br3 2.4537(15)
Cu2 Br2 2.5751(14)
O1 C1 1.338(11)
N1 C15 1.352(13)
N1 C11 1.360(12)
N2 C16 1.336(12)
N2 C17 1.370(12)
N3 C16 1.354(13)
N3 C18 1.381(13)
N3 C19 1.457(13)
N4 C24 1.354(11)
N4 C20 1.364(11)
N5 C25 1.338(12)
N5 C26 1.368(12)
N6 C25 1.357(11)
N6 C27 1.376(12)
N6 C28 1.463(12)
C1 C2 1.414(12)
C1 C6 1.415(13)
C2 C3 1.405(12)
C2 C11 1.460(14)
C3 C4 1.386(14)
C4 C5 1.398(12)
C4 C7 1.539(12)
C5 C6 1.409(12)
C6 C20 1.482(12)
C7 C9 1.530(14)
C7 C10 1.532(13)
C7 C8 1.545(14)
C11 C12 1.410(13)
C12 C13 1.362(16)
C13 C14 1.388(15)
C14 C15 1.376(13)
C15 C16 1.469(13)
C17 C18 1.350(15)
C20 C21 1.392(14)
C21 C22 1.385(13)
C22 C23 1.385(13)
C23 C24 1.389(14)
C24 C25 1.454(12)
C26 C27 1.361(13)
O11 C31 1.228(14)
C31 N11 1.339(13)
N11 C33 1.427(14)
N11 C32 1.443(15)
O12 C41 1.24(3)
C41 N12 1.33(3)
N12 C43 1.42(3)
N12 C42 1.49(3)
O13 C51 1.22(3)
C51 N13 1.35(3)
N13 C52 1.43(3)
N13 C53 1.44(3)
O14 C61 1.25(3)
C61 N14 1.35(3)
N14 C63 1.42(3)
N14 C62 1.45(3)
O15 C71 1.22(3)
C71 N15 1.34(3)
N15 C72 1.41(3)
N15 C73 1.46(3)
